data_4111478
loop_
_publ_author_name
'Ting Bin Wen'
'Wai Yiu Hung'
'Herman H. Y. Sung'
'Ian D. Williams'
'Guochen Jia'

_publ_section_title
;
 Syntheses of Metallabenzynes from an Allenylcarbene Complex
;
_journal_name_full 'Journal of the American Chemical Society'
_journal_page_first 2856
_journal_page_last 2857
_journal_paper_doi 10.1021/ja0429061
_journal_volume 127
_journal_year 2005
_chemical_formula_moiety 'C58 H52 Cl2 Os P2, 2 (C H2 Cl2)'
_chemical_formula_sum 'C60 H56 Cl6 Os P2'
_chemical_formula_weight 1241.89
_chemical_name_systematic
; 
 ? 
;
_space_group_IT_number 2
_symmetry_cell_setting triclinic
_symmetry_space_group_name_Hall '-P 1'
_symmetry_space_group_name_H-M 'P -1'
_atom_sites_solution_hydrogens geom
_atom_sites_solution_primary direct
_atom_sites_solution_secondary difmap
_audit_creation_method SHELXL-97
_cell_angle_alpha 76.9980(10)
_cell_angle_beta 73.8680(10)
_cell_angle_gamma 78.6610(10)
_cell_formula_units_Z 2
_cell_length_a 12.6117(7)
_cell_length_b 13.9967(8)
_cell_length_c 16.4390(9)
_cell_measurement_reflns_used 5317
_cell_measurement_temperature 100(2)
_cell_measurement_theta_max 27.90
_cell_measurement_theta_min 2.19
_cell_volume 2688.1(3)
_computing_structure_refinement 'SHELXL-97 (Sheldrick, 1997)'
_computing_structure_solution 'SHELXS-97 (Sheldrick, 1990)'
_diffrn_ambient_temperature 100(2)
_diffrn_measured_fraction_theta_full 0.991
_diffrn_measured_fraction_theta_max 0.991
_diffrn_radiation_monochromator graphite
_diffrn_radiation_source 'fine-focus sealed tube'
_diffrn_radiation_type MoK\a
_diffrn_radiation_wavelength 0.71073
_diffrn_reflns_av_R_equivalents 0.0296
_diffrn_reflns_av_sigmaI/netI 0.0379
_diffrn_reflns_limit_h_max 15
_diffrn_reflns_limit_h_min -15
_diffrn_reflns_limit_k_max 17
_diffrn_reflns_limit_k_min -17
_diffrn_reflns_limit_l_max 20
_diffrn_reflns_limit_l_min -20
_diffrn_reflns_number 27916
_diffrn_reflns_theta_full 26.00
_diffrn_reflns_theta_max 26.00
_diffrn_reflns_theta_min 1.70
_exptl_absorpt_coefficient_mu 2.769
_exptl_absorpt_correction_T_max 0.7692
_exptl_absorpt_correction_T_min 0.6073
_exptl_absorpt_correction_type 'empirical based on SADABS'
_exptl_absorpt_process_details SADABS
_exptl_crystal_colour green
_exptl_crystal_density_diffrn 1.534
_exptl_crystal_description prism
_exptl_crystal_F_000 1248
_exptl_crystal_size_max 0.20
_exptl_crystal_size_mid 0.15
_exptl_crystal_size_min 0.10
_refine_diff_density_max 1.926
_refine_diff_density_min -1.654
_refine_diff_density_rms 0.111
_refine_ls_extinction_method none
_refine_ls_goodness_of_fit_ref 1.031
_refine_ls_hydrogen_treatment riding
_refine_ls_matrix_type full
_refine_ls_number_parameters 649
_refine_ls_number_reflns 10477
_refine_ls_number_restraints 19
_refine_ls_restrained_S_all 1.107
_refine_ls_R_factor_all 0.0377
_refine_ls_R_factor_gt 0.0329
_refine_ls_shift/su_max 0.002
_refine_ls_shift/su_mean 0.000
_refine_ls_structure_factor_coef Fsqd
_refine_ls_weighting_details 'calc w=1/[\s^2^(Fo^2^)+(0.0473P)^2^+3.2031P] where P=(Fo^2^+2Fc^2^)/3'
_refine_ls_weighting_scheme calc
_refine_ls_wR_factor_gt 0.0805
_refine_ls_wR_factor_ref 0.0824
_reflns_number_gt 9558
_reflns_number_total 10477
_reflns_threshold_expression >2sigma(I)
_cod_data_source_file ja0429061si20050118_112500.cif
_cod_data_source_block Compound5
_cod_database_code 4111478

loop_
_symmetry_equiv_pos_as_xyz
'x, y, z'
'-x, -y, -z'

loop_
_atom_site_label
_atom_site_type_symbol
_atom_site_fract_x
_atom_site_fract_y
_atom_site_fract_z
_atom_site_U_iso_or_equiv
_atom_site_adp_type
_atom_site_occupancy
_atom_site_symmetry_multiplicity
_atom_site_calc_flag
_atom_site_refinement_flags
_atom_site_disorder_assembly
_atom_site_disorder_group
Os1 Os 0.370244(12) 0.371025(11) 0.265713(10) 0.01472(6) Uani 1 1 d . . .
Cl1 Cl 0.32029(8) 0.46327(7) 0.38529(6) 0.0209(2) Uani 1 1 d . . .
Cl2 Cl 0.44052(8) 0.52125(7) 0.17213(6) 0.0199(2) Uani 1 1 d . . .
P1 P 0.56362(8) 0.32545(7) 0.26905(6) 0.0150(2) Uani 1 1 d . . .
P2 P 0.18717(9) 0.44084(8) 0.24167(7) 0.0185(2) Uani 1 1 d . . .
C1 C 0.3853(3) 0.2876(3) 0.1964(3) 0.0186(8) Uani 1 1 d . . .
C2 C 0.3743(3) 0.1997(3) 0.1765(3) 0.0229(9) Uani 1 1 d . . .
C3 C 0.3254(3) 0.1376(3) 0.2502(3) 0.0228(9) Uani 1 1 d . . .
C4 C 0.2958(3) 0.1641(3) 0.3336(3) 0.0229(9) Uani 1 1 d . . .
H4A H 0.2610 0.1177 0.3801 0.027 Uiso 1 1 calc R . .
C5 C 0.3125(3) 0.2503(3) 0.3540(3) 0.0189(8) Uani 1 1 d . . .
C6 C 0.3067(4) 0.0351(3) 0.2466(3) 0.0297(10) Uani 1 1 d . . .
H6A H 0.3364 0.0230 0.1869 0.036 Uiso 1 1 calc R . .
H6B H 0.3484 -0.0149 0.2837 0.036 Uiso 1 1 calc R . .
C11 C 0.2820(3) 0.2476(3) 0.4490(3) 0.0205(8) Uani 1 1 d . . .
C12 C 0.3631(4) 0.2409(3) 0.4941(3) 0.0215(9) Uani 1 1 d . . .
H12A H 0.4387 0.2432 0.4634 0.026 Uiso 1 1 calc R . .
C13 C 0.3344(4) 0.2312(3) 0.5826(3) 0.0247(9) Uani 1 1 d . . .
H13A H 0.3906 0.2250 0.6125 0.030 Uiso 1 1 calc R . .
C14 C 0.2242(4) 0.2303(3) 0.6282(3) 0.0273(10) Uani 1 1 d . . .
H14A H 0.2046 0.2244 0.6890 0.033 Uiso 1 1 calc R . .
C15 C 0.1433(4) 0.2381(4) 0.5845(3) 0.0319(11) Uani 1 1 d . . .
H15A H 0.0674 0.2390 0.6154 0.038 Uiso 1 1 calc R . .
C16 C 0.1716(4) 0.2448(3) 0.4959(3) 0.0268(10) Uani 1 1 d . . .
H16A H 0.1154 0.2475 0.4668 0.032 Uiso 1 1 calc R . .
C21 C 0.1850(4) 0.0227(3) 0.2758(3) 0.0237(9) Uani 1 1 d . . .
C22 C 0.1116(4) 0.0712(3) 0.2260(3) 0.0320(10) Uani 1 1 d . . .
H22A H 0.1374 0.1134 0.1729 0.038 Uiso 1 1 calc R . .
C23 C 0.0006(4) 0.0581(4) 0.2536(4) 0.0460(14) Uani 1 1 d . . .
H23A H -0.0493 0.0903 0.2186 0.055 Uiso 1 1 calc R . .
C24 C -0.0387(5) -0.0014(4) 0.3316(4) 0.0514(17) Uani 1 1 d . . .
H24A H -0.1152 -0.0097 0.3502 0.062 Uiso 1 1 calc R . .
C25 C 0.0319(5) -0.0475(5) 0.3812(4) 0.0511(16) Uani 1 1 d . . .
H25A H 0.0047 -0.0876 0.4351 0.061 Uiso 1 1 calc R . .
C26 C 0.1441(5) -0.0369(4) 0.3543(3) 0.0397(12) Uani 1 1 d . . .
H26A H 0.1932 -0.0704 0.3895 0.048 Uiso 1 1 calc R . .
C31 C 0.4164(4) 0.1788(4) 0.0856(3) 0.0303(10) Uani 1 1 d . . .
H31A H 0.4191 0.2426 0.0446 0.036 Uiso 1 1 calc R . .
H31B H 0.3631 0.1433 0.0742 0.036 Uiso 1 1 calc R . .
C32 C 0.5314(4) 0.1175(4) 0.0695(3) 0.0337(11) Uani 1 1 d . . .
H32A H 0.5260 0.0488 0.1010 0.040 Uiso 1 1 calc R . .
H32B H 0.5816 0.1453 0.0919 0.040 Uiso 1 1 calc R . .
C33 C 0.5805(5) 0.1164(5) -0.0262(4) 0.0489(15) Uani 1 1 d . . .
H33A H 0.5325 0.0843 -0.0472 0.059 Uiso 1 1 calc R . .
H33B H 0.5796 0.1856 -0.0578 0.059 Uiso 1 1 calc R . .
C34 C 0.6972(5) 0.0633(5) -0.0463(4) 0.0574(16) Uani 1 1 d DU . .
H34A H 0.7239 0.0656 -0.1086 0.086 Uiso 1 1 calc R . .
H34B H 0.6985 -0.0059 -0.0167 0.086 Uiso 1 1 calc R . .
H34C H 0.7457 0.0954 -0.0267 0.086 Uiso 1 1 calc R . .
C41 C 0.6559(3) 0.3077(3) 0.1641(3) 0.0186(8) Uani 1 1 d . . .
C42 C 0.7633(4) 0.2572(3) 0.1615(3) 0.0270(10) Uani 1 1 d . . .
H42A H 0.7877 0.2349 0.2132 0.032 Uiso 1 1 calc R . .
C43 C 0.8348(4) 0.2393(4) 0.0838(3) 0.0350(11) Uani 1 1 d . . .
H43A H 0.9079 0.2047 0.0824 0.042 Uiso 1 1 calc R . .
C44 C 0.8003(4) 0.2715(3) 0.0085(3) 0.0349(12) Uani 1 1 d . . .
H44A H 0.8491 0.2581 -0.0444 0.042 Uiso 1 1 calc R . .
C45 C 0.6955(4) 0.3231(3) 0.0099(3) 0.0302(10) Uani 1 1 d . . .
H45A H 0.6727 0.3463 -0.0424 0.036 Uiso 1 1 calc R . .
C46 C 0.6223(4) 0.3415(3) 0.0872(3) 0.0227(9) Uani 1 1 d . . .
H46A H 0.5498 0.3771 0.0877 0.027 Uiso 1 1 calc R . .
C51 C 0.6030(3) 0.2067(3) 0.3348(2) 0.0175(8) Uani 1 1 d . . .
C52 C 0.6643(3) 0.1946(3) 0.3954(3) 0.0217(9) Uani 1 1 d . . .
H52A H 0.6904 0.2501 0.4037 0.026 Uiso 1 1 calc R . .
C53 C 0.6879(4) 0.1021(3) 0.4440(3) 0.0275(10) Uani 1 1 d . . .
H53A H 0.7296 0.0948 0.4856 0.033 Uiso 1 1 calc R . .
C54 C 0.6515(4) 0.0204(3) 0.4328(3) 0.0285(10) Uani 1 1 d . . .
H54A H 0.6666 -0.0426 0.4671 0.034 Uiso 1 1 calc R . .
C55 C 0.5922(3) 0.0313(3) 0.3705(3) 0.0253(9) Uani 1 1 d . . .
H55A H 0.5680 -0.0247 0.3614 0.030 Uiso 1 1 calc R . .
C56 C 0.5687(3) 0.1230(3) 0.3221(3) 0.0213(9) Uani 1 1 d . . .
H56A H 0.5286 0.1297 0.2795 0.026 Uiso 1 1 calc R . .
C61 C 0.6239(3) 0.4121(3) 0.3038(3) 0.0166(8) Uani 1 1 d . . .
C62 C 0.5867(4) 0.4244(3) 0.3903(3) 0.0234(9) Uani 1 1 d . . .
H62A H 0.5269 0.3921 0.4278 0.028 Uiso 1 1 calc R . .
C63 C 0.6370(4) 0.4837(3) 0.4209(3) 0.0285(10) Uani 1 1 d . . .
H63A H 0.6129 0.4908 0.4796 0.034 Uiso 1 1 calc R . .
C64 C 0.7224(4) 0.5326(3) 0.3661(3) 0.0315(11) Uani 1 1 d . . .
H64A H 0.7577 0.5722 0.3875 0.038 Uiso 1 1 calc R . .
C65 C 0.7561(4) 0.5238(3) 0.2813(3) 0.0292(10) Uani 1 1 d . . .
H65A H 0.8132 0.5594 0.2437 0.035 Uiso 1 1 calc R . .
C66 C 0.7082(4) 0.4639(3) 0.2489(3) 0.0236(9) Uani 1 1 d . . .
H66A H 0.7328 0.4582 0.1899 0.028 Uiso 1 1 calc R . .
C71 C 0.1414(3) 0.5751(3) 0.2316(3) 0.0224(9) Uani 1 1 d . . .
C72 C 0.0462(4) 0.6133(3) 0.2009(3) 0.0251(9) Uani 1 1 d . . .
H72A H 0.0092 0.5703 0.1847 0.030 Uiso 1 1 calc R . .
C73 C 0.0052(4) 0.7136(3) 0.1937(3) 0.0325(11) Uani 1 1 d . . .
H73A H -0.0600 0.7390 0.1730 0.039 Uiso 1 1 calc R . .
C74 C 0.0591(4) 0.7767(3) 0.2166(3) 0.0319(11) Uani 1 1 d . . .
H74A H 0.0315 0.8455 0.2113 0.038 Uiso 1 1 calc R . .
C75 C 0.1526(4) 0.7394(3) 0.2471(3) 0.0323(11) Uani 1 1 d . . .
H75A H 0.1896 0.7829 0.2628 0.039 Uiso 1 1 calc R . .
C76 C 0.1939(4) 0.6391(3) 0.2554(3) 0.0297(10) Uani 1 1 d . . .
H76A H 0.2582 0.6143 0.2773 0.036 Uiso 1 1 calc R . .
C81 C 0.0701(3) 0.3913(3) 0.3227(3) 0.0206(8) Uani 1 1 d . . .
C82 C 0.0426(3) 0.2996(3) 0.3228(3) 0.0234(9) Uani 1 1 d . . .
H82A H 0.0839 0.2630 0.2792 0.028 Uiso 1 1 calc R . .
C83 C -0.0447(4) 0.2615(3) 0.3863(3) 0.0291(10) Uani 1 1 d . . .
H83A H -0.0639 0.1995 0.3853 0.035 Uiso 1 1 calc R . .
C84 C -0.1037(4) 0.3136(4) 0.4509(3) 0.0307(10) Uani 1 1 d . . .
H84A H -0.1637 0.2877 0.4942 0.037 Uiso 1 1 calc R . .
C85 C -0.0753(4) 0.4034(3) 0.4527(3) 0.0281(10) Uani 1 1 d . . .
H85A H -0.1150 0.4384 0.4978 0.034 Uiso 1 1 calc R . .
C86 C 0.0110(3) 0.4429(3) 0.3888(3) 0.0225(9) Uani 1 1 d . . .
H86A H 0.0298 0.5049 0.3902 0.027 Uiso 1 1 calc R . .
C91 C 0.1757(3) 0.4188(3) 0.1383(3) 0.0215(9) Uani 1 1 d . . .
C92 C 0.2676(4) 0.4309(3) 0.0681(3) 0.0232(9) Uani 1 1 d . . .
H92A H 0.3334 0.4476 0.0754 0.028 Uiso 1 1 calc R . .
C93 C 0.2634(4) 0.4185(3) -0.0120(3) 0.0280(10) Uani 1 1 d . . .
H93A H 0.3264 0.4262 -0.0594 0.034 Uiso 1 1 calc R . .
C94 C 0.1677(4) 0.3951(4) -0.0230(3) 0.0343(11) Uani 1 1 d . . .
H94A H 0.1652 0.3858 -0.0780 0.041 Uiso 1 1 calc R . .
C95 C 0.0758(4) 0.3849(4) 0.0450(3) 0.0370(12) Uani 1 1 d . . .
H95A H 0.0099 0.3692 0.0370 0.044 Uiso 1 1 calc R . .
C96 C 0.0793(4) 0.3976(3) 0.1253(3) 0.0289(10) Uani 1 1 d . . .
H96A H 0.0151 0.3918 0.1719 0.035 Uiso 1 1 calc R . .
C2S C 0.4783(5) -0.3192(4) 0.3001(3) 0.0428(13) Uani 1 1 d D . .
H2SA H 0.4538 -0.3792 0.2981 0.051 Uiso 0.70 1 d PR A 1
H2SB H 0.5533 -0.3345 0.3069 0.051 Uiso 0.70 1 d PR A 1
H2SC H 0.4335 -0.3436 0.2730 0.051 Uiso 0.30 1 d PR A 2
H2SD H 0.5250 -0.3752 0.3238 0.051 Uiso 0.30 1 d PR A 2
Cl21 Cl 0.38951(15) -0.26362(15) 0.38495(17) 0.0904(8) Uani 1 1 d D B .
Cl22 Cl 0.4713(3) -0.23610(19) 0.21139(16) 0.0791(9) Uani 0.70 1 d PD B 1
C1S C 0.7824(5) -0.0323(4) 0.1675(3) 0.0971(15) Uani 0.70 1 d P C 1
H1SA H 0.8011 -0.0432 0.2239 0.117 Uiso 0.70 1 calc PR C 1
H1SB H 0.7414 0.0356 0.1582 0.117 Uiso 0.70 1 calc PR C 1
Cl11 Cl 0.9060(3) -0.0369(2) 0.0885(2) 0.0696(7) Uani 0.70 1 d P C 1
Cl12 Cl 0.6952(3) -0.11247(19) 0.17459(18) 0.0717(7) Uani 0.70 1 d P C 1
Cl23 Cl 0.5665(4) -0.2394(4) 0.2188(3) 0.0555(13) Uani 0.30 1 d PD B 2
C3S C 0.8773(11) -0.0527(12) 0.0721(8) 0.168(15) Uani 0.30 1 d PDU D 2
H3SA H 0.8755 0.0087 0.0283 0.202 Uiso 0.30 1 calc PR D 2
H3SB H 0.9534 -0.0704 0.0815 0.202 Uiso 0.30 1 calc PR D 2
Cl31 Cl 0.8459(11) -0.1463(8) 0.0355(6) 0.148(4) Uani 0.30 1 d PD D 2
Cl32 Cl 0.7824(5) -0.0323(4) 0.1675(3) 0.0971(15) Uani 0.30 1 d PD D 2

loop_
_atom_site_aniso_label
_atom_site_aniso_U_11
_atom_site_aniso_U_22
_atom_site_aniso_U_33
_atom_site_aniso_U_23
_atom_site_aniso_U_13
_atom_site_aniso_U_12
Os1 0.01445(9) 0.01391(9) 0.01629(9) -0.00519(6) -0.00143(6) -0.00372(6)
Cl1 0.0246(5) 0.0186(5) 0.0197(5) -0.0083(4) 0.0001(4) -0.0055(4)
Cl2 0.0229(5) 0.0174(5) 0.0203(5) -0.0035(4) -0.0042(4) -0.0064(4)
P1 0.0152(5) 0.0157(5) 0.0145(5) -0.0046(4) -0.0014(4) -0.0042(4)
P2 0.0167(5) 0.0164(5) 0.0217(5) -0.0051(4) -0.0014(4) -0.0036(4)
C1 0.0139(19) 0.023(2) 0.019(2) -0.0047(16) -0.0034(15) -0.0028(16)
C2 0.020(2) 0.022(2) 0.030(2) -0.0098(18) -0.0080(18) -0.0009(17)
C3 0.018(2) 0.019(2) 0.034(2) -0.0117(18) -0.0068(18) -0.0012(16)
C4 0.017(2) 0.020(2) 0.030(2) -0.0050(18) -0.0012(17) -0.0062(16)
C5 0.0125(18) 0.018(2) 0.024(2) -0.0056(16) -0.0007(16) -0.0015(15)
C6 0.028(2) 0.019(2) 0.047(3) -0.016(2) -0.006(2) -0.0047(18)
C11 0.023(2) 0.0117(18) 0.024(2) -0.0037(16) -0.0011(17) -0.0028(16)
C12 0.022(2) 0.018(2) 0.022(2) -0.0063(17) 0.0015(17) -0.0057(16)
C13 0.031(2) 0.020(2) 0.025(2) -0.0059(17) -0.0053(18) -0.0066(18)
C14 0.038(3) 0.020(2) 0.019(2) -0.0027(17) 0.0044(19) -0.0072(19)
C15 0.028(2) 0.032(3) 0.027(2) 0.000(2) 0.0053(19) -0.007(2)
C16 0.020(2) 0.026(2) 0.029(2) 0.0018(19) 0.0004(18) -0.0064(18)
C21 0.025(2) 0.018(2) 0.032(2) -0.0113(18) -0.0050(18) -0.0074(17)
C22 0.032(3) 0.025(2) 0.041(3) -0.010(2) -0.012(2) -0.0022(19)
C23 0.032(3) 0.035(3) 0.080(4) -0.026(3) -0.022(3) 0.006(2)
C24 0.030(3) 0.045(3) 0.079(5) -0.035(3) 0.013(3) -0.016(3)
C25 0.062(4) 0.052(4) 0.040(3) -0.016(3) 0.013(3) -0.037(3)
C26 0.054(3) 0.033(3) 0.038(3) -0.006(2) -0.013(2) -0.018(2)
C31 0.037(3) 0.030(2) 0.030(2) -0.012(2) -0.010(2) -0.008(2)
C32 0.032(3) 0.034(3) 0.039(3) -0.021(2) 0.000(2) -0.010(2)
C33 0.049(3) 0.062(4) 0.042(3) -0.032(3) 0.004(3) -0.019(3)
C34 0.0583(19) 0.0576(19) 0.0577(18) -0.0141(11) -0.0126(11) -0.0094(10)
C41 0.019(2) 0.0170(19) 0.018(2) -0.0061(16) 0.0017(16) -0.0050(16)
C42 0.023(2) 0.030(2) 0.023(2) -0.0038(18) 0.0021(18) -0.0034(18)
C43 0.026(2) 0.033(3) 0.036(3) -0.008(2) 0.010(2) -0.004(2)
C44 0.042(3) 0.028(2) 0.026(2) -0.010(2) 0.014(2) -0.010(2)
C45 0.044(3) 0.027(2) 0.018(2) -0.0076(18) 0.002(2) -0.013(2)
C46 0.027(2) 0.020(2) 0.021(2) -0.0072(17) -0.0004(17) -0.0076(17)
C51 0.0165(19) 0.0162(19) 0.017(2) -0.0057(16) 0.0010(15) -0.0010(15)
C52 0.021(2) 0.022(2) 0.023(2) -0.0077(17) -0.0042(17) -0.0038(17)
C53 0.030(2) 0.026(2) 0.026(2) -0.0051(19) -0.0117(19) 0.0015(19)
C54 0.028(2) 0.020(2) 0.032(2) 0.0033(18) -0.0050(19) -0.0006(18)
C55 0.020(2) 0.018(2) 0.036(3) -0.0053(18) -0.0028(18) -0.0045(17)
C56 0.018(2) 0.020(2) 0.026(2) -0.0064(17) -0.0029(17) -0.0040(16)
C61 0.0153(19) 0.0150(18) 0.021(2) -0.0043(15) -0.0064(16) -0.0023(15)
C62 0.028(2) 0.022(2) 0.022(2) -0.0088(17) -0.0066(18) -0.0013(17)
C63 0.034(3) 0.024(2) 0.033(3) -0.0140(19) -0.015(2) 0.0016(19)
C64 0.035(3) 0.018(2) 0.053(3) -0.012(2) -0.028(2) -0.0001(19)
C65 0.022(2) 0.020(2) 0.047(3) -0.004(2) -0.011(2) -0.0069(18)
C66 0.023(2) 0.021(2) 0.027(2) -0.0037(17) -0.0072(18) -0.0030(17)
C71 0.020(2) 0.017(2) 0.023(2) -0.0041(17) 0.0046(17) 0.0008(16)
C72 0.022(2) 0.023(2) 0.023(2) -0.0028(18) 0.0027(17) -0.0011(17)
C73 0.028(2) 0.031(3) 0.024(2) -0.0008(19) 0.0046(19) 0.009(2)
C74 0.037(3) 0.019(2) 0.025(2) -0.0062(18) 0.009(2) 0.0068(19)
C75 0.037(3) 0.020(2) 0.035(3) -0.0092(19) 0.005(2) -0.006(2)
C76 0.030(2) 0.024(2) 0.033(3) -0.0086(19) -0.001(2) -0.0038(19)
C81 0.0125(19) 0.022(2) 0.024(2) -0.0025(17) -0.0020(16) -0.0003(16)
C82 0.017(2) 0.022(2) 0.030(2) -0.0047(18) -0.0041(17) -0.0022(17)
C83 0.024(2) 0.028(2) 0.035(3) 0.001(2) -0.0050(19) -0.0119(19)
C84 0.015(2) 0.037(3) 0.033(3) 0.004(2) 0.0012(18) -0.0081(19)
C85 0.019(2) 0.031(2) 0.028(2) -0.0065(19) 0.0003(18) 0.0028(18)
C86 0.019(2) 0.021(2) 0.024(2) -0.0018(17) -0.0036(17) -0.0002(17)
C91 0.023(2) 0.016(2) 0.026(2) -0.0036(17) -0.0084(17) -0.0014(16)
C92 0.021(2) 0.021(2) 0.028(2) -0.0033(17) -0.0083(18) -0.0041(17)
C93 0.030(2) 0.028(2) 0.024(2) -0.0042(18) -0.0038(19) -0.0044(19)
C94 0.043(3) 0.039(3) 0.026(2) -0.003(2) -0.015(2) -0.012(2)
C95 0.034(3) 0.044(3) 0.041(3) -0.002(2) -0.019(2) -0.017(2)
C96 0.023(2) 0.031(2) 0.034(3) -0.003(2) -0.0074(19) -0.0085(19)
C2S 0.045(3) 0.034(3) 0.057(4) -0.018(3) -0.018(3) -0.003(2)
Cl21 0.0463(10) 0.0748(12) 0.148(2) -0.0704(14) 0.0242(11) -0.0162(9)
Cl22 0.142(3) 0.0533(14) 0.0526(14) 0.0087(11) -0.0362(16) -0.0419(16)
C1S 0.108(4) 0.084(3) 0.101(4) -0.007(3) -0.031(3) -0.022(3)
Cl11 0.0667(16) 0.0538(14) 0.0814(19) -0.0027(13) -0.0251(16) 0.0063(13)
Cl12 0.0914(19) 0.0592(15) 0.0734(17) 0.0101(12) -0.0422(15) -0.0247(14)
Cl23 0.066(3) 0.068(3) 0.032(2) 0.010(2) -0.027(2) -0.009(3)
C3S 0.168(15) 0.168(15) 0.168(15) -0.030(3) -0.041(4) -0.024(2)
Cl31 0.186(12) 0.154(10) 0.109(7) -0.009(7) -0.068(8) -0.010(9)
Cl32 0.108(4) 0.084(3) 0.101(4) -0.007(3) -0.031(3) -0.022(3)

loop_
_atom_type_symbol
_atom_type_description
_atom_type_scat_dispersion_real
_atom_type_scat_dispersion_imag
_atom_type_scat_source
C C 0.0033 0.0016 'International Tables Vol C Tables 4.2.6.8 and 6.1.1.4'
H H 0.0000 0.0000 'International Tables Vol C Tables 4.2.6.8 and 6.1.1.4'
P P 0.1023 0.0942 'International Tables Vol C Tables 4.2.6.8 and 6.1.1.4'
Cl Cl 0.1484 0.1585 'International Tables Vol C Tables 4.2.6.8 and 6.1.1.4'
Os Os -1.2165 7.6030 'International Tables Vol C Tables 4.2.6.8 and 6.1.1.4'

loop_
_geom_angle_atom_site_label_1
_geom_angle_atom_site_label_2
_geom_angle_atom_site_label_3
_geom_angle
C1 Os1 C5 79.78(17)
C1 Os1 P1 90.79(13)
C5 Os1 P1 96.86(11)
C1 Os1 P2 89.98(13)
C5 Os1 P2 93.39(11)
P1 Os1 P2 169.70(3)
C1 Os1 Cl1 167.12(13)
C5 Os1 Cl1 88.03(11)
P1 Os1 Cl1 94.81(3)
P2 Os1 Cl1 86.57(3)
C1 Os1 Cl2 105.45(13)
C5 Os1 Cl2 174.57(11)
P1 Os1 Cl2 81.78(3)
P2 Os1 Cl2 88.12(3)
Cl1 Os1 Cl2 86.85(3)
C61 P1 C51 103.29(18)
C61 P1 C41 104.73(18)
C51 P1 C41 100.02(18)
C61 P1 Os1 116.20(13)
C51 P1 Os1 117.52(13)
C41 P1 Os1 113.06(14)
C81 P2 C71 101.93(19)
C81 P2 C91 105.71(19)
C71 P2 C91 101.25(19)
C81 P2 Os1 115.41(14)
C71 P2 Os1 120.10(15)
C91 P2 Os1 110.67(14)
C2 C1 Os1 154.7(3)
C1 C2 C3 110.3(4)
C1 C2 C31 121.6(4)
C3 C2 C31 128.0(4)
C2 C3 C4 122.3(4)
C2 C3 C6 121.1(4)
C4 C3 C6 116.5(4)
C5 C4 C3 127.1(4)
C4 C5 C11 112.1(4)
C4 C5 Os1 125.3(3)
C11 C5 Os1 122.5(3)
C21 C6 C3 112.3(4)
C16 C11 C12 118.2(4)
C16 C11 C5 120.1(4)
C12 C11 C5 121.5(4)
C13 C12 C11 120.7(4)
C12 C13 C14 120.5(4)
C15 C14 C13 119.4(4)
C14 C15 C16 120.6(4)
C15 C16 C11 120.5(4)
C22 C21 C26 118.7(4)
C22 C21 C6 120.8(4)
C26 C21 C6 120.5(4)
C23 C22 C21 119.8(5)
C24 C23 C22 120.8(5)
C25 C24 C23 119.7(5)
C24 C25 C26 120.7(5)
C25 C26 C21 120.3(5)
C2 C31 C32 113.3(4)
C31 C32 C33 111.4(5)
C34 C33 C32 113.6(5)
C42 C41 C46 119.0(4)
C42 C41 P1 118.3(3)
C46 C41 P1 122.7(3)
C43 C42 C41 120.3(4)
C44 C43 C42 120.3(5)
C45 C44 C43 120.1(4)
C44 C45 C46 120.6(4)
C45 C46 C41 119.8(4)
C52 C51 C56 118.6(4)
C52 C51 P1 124.3(3)
C56 C51 P1 117.1(3)
C53 C52 C51 120.3(4)
C54 C53 C52 120.8(4)
C53 C54 C55 119.2(4)
C56 C55 C54 120.1(4)
C55 C56 C51 120.8(4)
C66 C61 C62 119.0(4)
C66 C61 P1 122.5(3)
C62 C61 P1 118.4(3)
C63 C62 C61 120.0(4)
C64 C63 C62 120.2(4)
C65 C64 C63 120.0(4)
C64 C65 C66 121.2(4)
C65 C66 C61 119.5(4)
C76 C71 C72 118.8(4)
C76 C71 P2 123.8(3)
C72 C71 P2 117.4(3)
C73 C72 C71 120.5(4)
C74 C73 C72 120.1(5)
C75 C74 C73 119.6(4)
C74 C75 C76 120.9(5)
C75 C76 C71 120.1(5)
C82 C81 C86 119.1(4)
C82 C81 P2 121.0(3)
C86 C81 P2 119.8(3)
C83 C82 C81 120.5(4)
C84 C83 C82 120.0(4)
C85 C84 C83 120.0(4)
C84 C85 C86 120.4(4)
C85 C86 C81 120.0(4)
C96 C91 C92 118.7(4)
C96 C91 P2 123.8(3)
C92 C91 P2 117.3(3)
C93 C92 C91 120.4(4)
C94 C93 C92 119.9(4)
C95 C94 C93 120.4(4)
C94 C95 C96 120.0(4)
C95 C96 C91 120.6(4)
Cl22 C2S Cl21 105.3(3)
Cl22 C2S Cl23 41.3(2)
Cl21 C2S Cl23 115.3(3)
Cl12 C1S Cl11 117.6(3)

loop_
_geom_bond_atom_site_label_1
_geom_bond_atom_site_label_2
_geom_bond_distance
Os1 C1 1.757(4)
Os1 C5 2.070(4)
Os1 P1 2.4093(10)
Os1 P2 2.4265(11)
Os1 Cl1 2.4621(9)
Os1 Cl2 2.4684(9)
P1 C61 1.813(4)
P1 C51 1.829(4)
P1 C41 1.832(4)
P2 C81 1.824(4)
P2 C71 1.838(4)
P2 C91 1.842(4)
C1 C2 1.384(6)
C2 C3 1.388(6)
C2 C31 1.514(6)
C3 C4 1.431(6)
C3 C6 1.515(6)
C4 C5 1.389(6)
C5 C11 1.496(6)
C6 C21 1.508(6)
C11 C16 1.395(6)
C11 C12 1.397(6)
C12 C13 1.380(6)
C13 C14 1.384(6)
C14 C15 1.377(7)
C15 C16 1.386(6)
C21 C22 1.383(7)
C21 C26 1.394(7)
C22 C23 1.382(7)
C23 C24 1.383(9)
C24 C25 1.347(9)
C25 C26 1.387(8)
C31 C32 1.519(7)
C32 C33 1.525(7)
C33 C34 1.496(9)
C41 C42 1.394(6)
C41 C46 1.396(6)
C42 C43 1.387(6)
C43 C44 1.376(7)
C44 C45 1.372(7)
C45 C46 1.392(6)
C51 C52 1.386(6)
C51 C56 1.401(6)
C52 C53 1.385(6)
C53 C54 1.378(6)
C54 C55 1.393(6)
C55 C56 1.374(6)
C61 C66 1.395(6)
C61 C62 1.408(6)
C62 C63 1.384(6)
C63 C64 1.383(7)
C64 C65 1.367(7)
C65 C66 1.388(6)
C71 C76 1.390(6)
C71 C72 1.395(6)
C72 C73 1.389(6)
C73 C74 1.383(7)
C74 C75 1.373(7)
C75 C76 1.388(6)
C81 C82 1.393(6)
C81 C86 1.396(6)
C82 C83 1.389(6)
C83 C84 1.383(7)
C84 C85 1.381(7)
C85 C86 1.390(6)
C91 C96 1.388(6)
C91 C92 1.397(6)
C92 C93 1.382(6)
C93 C94 1.380(7)
C94 C95 1.373(7)
C95 C96 1.385(7)
C2S Cl22 1.660(5)
C2S Cl21 1.755(6)
C2S Cl23 1.807(6)
C1S Cl12 1.685(6)
C1S Cl11 1.730(6)
C3S Cl31 1.710(11)
